data_7222280
loop_
_publ_author_name
'Shankar, Ravi'
'Asija, Meenal'
'Kociok-K\"ohn, Gabriele'
'Molloy, Kieran C.'
'Shestakova, Pavletta'

_publ_section_title
;
 Growth modulation of bent micro crystals to single crystals in a
 one-dimensional coordination framework
;
_journal_issue 98
_journal_name_full 'RSC Adv.'
_journal_page_first 80501
_journal_paper_doi 10.1039/C5RA14510D
_journal_volume 5
_journal_year 2015
_chemical_formula_moiety 'C12 H30 O6 P2 Sn'
_chemical_formula_sum 'C12 H30 O6 P2 Sn'
_chemical_formula_weight 451.01
_chemical_name_systematic
;
 ?
;
_space_group_crystal_system triclinic
_space_group_IT_number 2
_space_group_name_Hall '-P 1'
_space_group_name_H-M_alt 'P -1'
_symmetry_space_group_name_Hall '-P 1'
_symmetry_space_group_name_H-M 'P -1'
_atom_sites_solution_hydrogens geom
_audit_creation_method SHELXL-2013
_audit_update_record
;
2015-05-13 deposited with the CCDC.
2015-09-17 downloaded from the CCDC.
;
_cell_angle_alpha 86.763(5)
_cell_angle_beta 85.077(5)
_cell_angle_gamma 82.392(4)
_cell_formula_units_Z 1
_cell_length_a 5.2504(4)
_cell_length_b 8.6355(7)
_cell_length_c 10.3202(8)
_cell_measurement_reflns_used 14792
_cell_measurement_temperature 150(2)
_cell_measurement_theta_max 30.034
_cell_measurement_theta_min 2.910
_cell_volume 461.60(6)
_computing_cell_refinement 'HKL Scalepack (Otwinowski & Minor, 1997)'
_computing_data_collection 'Collect (Nonius BV, 1997-2000)'
_computing_data_reduction
;
 DENZO-SCALEPACK Z. Otwinowski and W. Minor, " 
 Processing of X-ray Diffraction Data Collected in Oscillation Mode ", 
 Methods in Enzymology, Volume 276: Macromolecular Crystallography, 
 part A, p.307-326, 1997,C.W. Carter, Jr. & R. M. Sweet, Eds., Academic Press.
;
_computing_molecular_graphics 'ORTEP3 for Windows - Farrugia, L. J. J. Appl. Crystallogr. 1997, 30, 565'
_computing_publication_material
;
 'SHELXL-2013 (Sheldrick, 2013)
;
_computing_structure_refinement
;
 SHELXL-2013 (Sheldrick, 2013)
 Sheldrick GM (2008) Acta Crystallogr A64:112--122 and 
 C. B. H\"ubschle, G. M. Sheldrick and B. Dittrich
 ShelXle: a Qt graphical user interface for SHELXL
 J. Appl. Cryst., 44, (2011) 1281-1284.
;
_computing_structure_solution
; 
 SIR97- Altomare A., Burla M.C., Camalli M., Cascarano G.L., Giacovazzo C. , 
 Guagliardi A., Moliterni A.G.G., Polidori G.,Spagna R. 
 (1999) J. Appl. Cryst. 32, 115-119
;
_diffrn_ambient_temperature 150(2)
_diffrn_measured_fraction_theta_full 0.981
_diffrn_measured_fraction_theta_max 0.961
_diffrn_measurement_device_type 'Nonius Kappa CCD'
_diffrn_measurement_method '270 2.0 degree images with \f and \w scans'
_diffrn_radiation_monochromator graphite
_diffrn_radiation_source 'fine-focus sealed tube'
_diffrn_radiation_type MoK\a
_diffrn_radiation_wavelength 0.71073
_diffrn_reflns_av_R_equivalents 0.0848
_diffrn_reflns_av_unetI/netI 0.0817
_diffrn_reflns_laue_measured_fraction_full 0.981
_diffrn_reflns_laue_measured_fraction_max 0.961
_diffrn_reflns_limit_h_max 7
_diffrn_reflns_limit_h_min -7
_diffrn_reflns_limit_k_max 11
_diffrn_reflns_limit_k_min -12
_diffrn_reflns_limit_l_max 14
_diffrn_reflns_limit_l_min -13
_diffrn_reflns_number 8779
_diffrn_reflns_point_group_measured_fraction_full 0.981
_diffrn_reflns_point_group_measured_fraction_max 0.961
_diffrn_reflns_theta_full 25.242
_diffrn_reflns_theta_max 30.013
_diffrn_reflns_theta_min 3.968
_exptl_absorpt_coefficient_mu 1.577
_exptl_absorpt_correction_T_max 0.729
_exptl_absorpt_correction_T_min 0.572
_exptl_absorpt_correction_type multi-scan
_exptl_absorpt_process_details
;
multi-scan from symmetry-related measurements 
 Sortav (Blessing 1995)
;
_exptl_crystal_colour colourless
_exptl_crystal_density_diffrn 1.622
_exptl_crystal_description cube
_exptl_crystal_F_000 230
_exptl_crystal_size_max 0.600
_exptl_crystal_size_mid 0.300
_exptl_crystal_size_min 0.200
_refine_diff_density_max 0.659
_refine_diff_density_min -1.982
_refine_diff_density_rms 0.163
_refine_ls_extinction_method none
_refine_ls_goodness_of_fit_ref 1.036
_refine_ls_hydrogen_treatment constr
_refine_ls_matrix_type full
_refine_ls_number_parameters 100
_refine_ls_number_reflns 2603
_refine_ls_number_restraints 0
_refine_ls_restrained_S_all 1.036
_refine_ls_R_factor_all 0.0612
_refine_ls_R_factor_gt 0.0410
_refine_ls_shift/su_max 0.000
_refine_ls_shift/su_mean 0.000
_refine_ls_structure_factor_coef Fsqd
_refine_ls_weighting_details 'w=1/[\s^2^(Fo^2^)+(0.0358P)^2^] where P=(Fo^2^+2Fc^2^)/3'
_refine_ls_weighting_scheme calc
_refine_ls_wR_factor_gt 0.0782
_refine_ls_wR_factor_ref 0.0844
_reflns_Friedel_coverage 0.000
_reflns_number_gt 2125
_reflns_number_total 2708
_reflns_threshold_expression 'I > 2\s(I)'
_cod_data_source_file c5ra14510d2.cif
_cod_data_source_block h14kcm7
_cod_database_code 7222280
_audit_block_doi 10.5517/cc1j0hkl
_shelx_space_group_comment
;
The symmetry employed for this shelxl refinement is uniquely defined
by the following loop, which should always be used as a source of
symmetry information in preference to the above space-group names.
They are only intended as comments.
;
_shelx_estimated_absorpt_t_min 0.451
_shelx_estimated_absorpt_t_max 0.743
_shelxl_version_number 2013-4

loop_
_space_group_symop_operation_xyz
'x, y, z'
'-x, -y, -z'

loop_
_atom_site_label
_atom_site_type_symbol
_atom_site_fract_x
_atom_site_fract_y
_atom_site_fract_z
_atom_site_U_iso_or_equiv
_atom_site_adp_type
_atom_site_occupancy
_atom_site_site_symmetry_order
_atom_site_calc_flag
_atom_site_refinement_flags_posn
_atom_site_refinement_flags_adp
_atom_site_refinement_flags_occupancy
Sn Sn 0.0000 1.0000 0.0000 0.01629(11) Uani 1 2 d S . P
P P 0.56166(14) 0.79793(9) -0.14438(8) 0.01536(18) Uani 1 1 d . . .
O1 O 0.2981(4) 0.8899(2) -0.1411(2) 0.0184(5) Uani 1 1 d . . .
O2 O 0.5410(4) 0.6169(2) -0.1176(2) 0.0228(5) Uani 1 1 d . . .
O3 O 0.7397(4) 0.8347(2) -0.0476(2) 0.0205(5) Uani 1 1 d . . .
C1 C 0.7068(7) 0.8169(4) -0.3057(3) 0.0299(8) Uani 1 1 d . . .
H1A H 0.8832 0.7627 -0.3099 0.045 Uiso 1 1 calc R U .
H1B H 0.7104 0.9279 -0.3304 0.045 Uiso 1 1 calc R U .
H1C H 0.6066 0.7706 -0.3658 0.045 Uiso 1 1 calc R U .
C2 C 0.3324(7) 0.5474(4) -0.1631(4) 0.0297(8) Uani 1 1 d . . .
H2A H 0.3435 0.4375 -0.1322 0.045 Uiso 1 1 calc R U .
H2B H 0.3441 0.5538 -0.2585 0.045 Uiso 1 1 calc R U .
H2C H 0.1675 0.6036 -0.1296 0.045 Uiso 1 1 calc R U .
C3 C 0.1301(6) 0.8299(4) 0.1462(3) 0.0182(7) Uani 1 1 d . . .
H3A H 0.1776 0.7282 0.1050 0.022 Uiso 1 1 calc R U .
H3B H 0.2889 0.8600 0.1775 0.022 Uiso 1 1 calc R U .
C4 C -0.0584(6) 0.8065(4) 0.2635(3) 0.0208(7) Uani 1 1 d . . .
H4A H -0.2240 0.7861 0.2329 0.025 Uiso 1 1 calc R U .
H4B H -0.0916 0.9041 0.3115 0.025 Uiso 1 1 calc R U .
C5 C 0.0385(6) 0.6719(4) 0.3562(3) 0.0256(8) Uani 1 1 d . . .
H5A H -0.1067 0.6467 0.4179 0.031 Uiso 1 1 calc R U .
H5B H 0.0986 0.5783 0.3053 0.031 Uiso 1 1 calc R U .
C6 C 0.2562(7) 0.7071(5) 0.4327(4) 0.0325(9) Uani 1 1 d . . .
H6A H 0.3053 0.6180 0.4924 0.049 Uiso 1 1 calc R U .
H6B H 0.1991 0.8004 0.4826 0.049 Uiso 1 1 calc R U .
H6C H 0.4049 0.7258 0.3725 0.049 Uiso 1 1 calc R U .

loop_
_atom_site_aniso_label
_atom_site_aniso_U_11
_atom_site_aniso_U_22
_atom_site_aniso_U_33
_atom_site_aniso_U_23
_atom_site_aniso_U_13
_atom_site_aniso_U_12
Sn 0.01031(16) 0.02034(18) 0.01819(18) -0.00045(13) -0.00303(12) -0.00084(12)
P 0.0098(4) 0.0184(4) 0.0180(4) -0.0032(4) -0.0020(3) -0.0006(3)
O1 0.0123(11) 0.0227(11) 0.0184(11) -0.0038(9) -0.0006(9) 0.0051(9)
O2 0.0183(12) 0.0184(11) 0.0332(14) -0.0034(10) -0.0103(10) -0.0013(9)
O3 0.0150(11) 0.0229(12) 0.0254(12) -0.0024(10) -0.0081(9) -0.0051(9)
C1 0.0188(18) 0.043(2) 0.0274(19) -0.0067(17) 0.0021(15) -0.0030(16)
C2 0.031(2) 0.0227(17) 0.039(2) -0.0038(16) -0.0145(17) -0.0101(15)
C3 0.0150(15) 0.0200(15) 0.0197(16) -0.0012(14) -0.0060(13) 0.0003(13)
C4 0.0160(16) 0.0267(17) 0.0199(17) 0.0029(14) -0.0023(13) -0.0041(13)
C5 0.0206(18) 0.0283(18) 0.0270(19) 0.0049(15) -0.0014(15) -0.0028(14)
C6 0.025(2) 0.043(2) 0.029(2) 0.0093(18) -0.0064(16) -0.0024(17)

loop_
_atom_type_symbol
_atom_type_description
_atom_type_scat_dispersion_real
_atom_type_scat_dispersion_imag
_atom_type_scat_source
C C 0.0033 0.0016 'International Tables Vol C Tables 4.2.6.8 and 6.1.1.4'
H H 0.0000 0.0000 'International Tables Vol C Tables 4.2.6.8 and 6.1.1.4'
O O 0.0106 0.0060 'International Tables Vol C Tables 4.2.6.8 and 6.1.1.4'
P P 0.1023 0.0942 'International Tables Vol C Tables 4.2.6.8 and 6.1.1.4'
Sn Sn -0.6537 1.4246 'International Tables Vol C Tables 4.2.6.8 and 6.1.1.4'

loop_
_geom_angle_atom_site_label_1
_geom_angle_atom_site_label_2
_geom_angle_atom_site_label_3
_geom_angle
_geom_angle_site_symmetry_1
_geom_angle_site_symmetry_3
C3 Sn C3 180.00(13) . 2_575
C3 Sn O1 89.56(10) . .
C3 Sn O1 90.44(10) 2_575 .
C3 Sn O1 90.44(10) . 2_575
C3 Sn O1 89.56(10) 2_575 2_575
O1 Sn O1 180.00(8) . 2_575
C3 Sn O3 86.68(10) . 1_455
C3 Sn O3 93.32(10) 2_575 1_455
O1 Sn O3 89.33(8) . 1_455
O1 Sn O3 90.67(8) 2_575 1_455
C3 Sn O3 93.32(10) . 2_675
C3 Sn O3 86.68(10) 2_575 2_675
O1 Sn O3 90.67(8) . 2_675
O1 Sn O3 89.33(8) 2_575 2_675
O3 Sn O3 180.00(11) 1_455 2_675
O3 P O1 117.48(13) . .
O3 P O2 104.34(12) . .
O1 P O2 110.43(12) . .
O3 P C1 110.55(15) . .
O1 P C1 107.55(15) . .
O2 P C1 105.93(15) . .
P O1 Sn 139.77(13) . .
C2 O2 P 120.8(2) . .
P O3 Sn 144.84(13) . 1_655
P C1 H1A 109.5 . .
P C1 H1B 109.5 . .
H1A C1 H1B 109.5 . .
P C1 H1C 109.5 . .
H1A C1 H1C 109.5 . .
H1B C1 H1C 109.5 . .
O2 C2 H2A 109.5 . .
O2 C2 H2B 109.5 . .
H2A C2 H2B 109.5 . .
O2 C2 H2C 109.5 . .
H2A C2 H2C 109.5 . .
H2B C2 H2C 109.5 . .
C4 C3 Sn 116.5(2) . .
C4 C3 H3A 108.2 . .
Sn C3 H3A 108.2 . .
C4 C3 H3B 108.2 . .
Sn C3 H3B 108.2 . .
H3A C3 H3B 107.3 . .
C3 C4 C5 113.1(3) . .
C3 C4 H4A 109.0 . .
C5 C4 H4A 109.0 . .
C3 C4 H4B 109.0 . .
C5 C4 H4B 109.0 . .
H4A C4 H4B 107.8 . .
C6 C5 C4 113.5(3) . .
C6 C5 H5A 108.9 . .
C4 C5 H5A 108.9 . .
C6 C5 H5B 108.9 . .
C4 C5 H5B 108.9 . .
H5A C5 H5B 107.7 . .
C5 C6 H6A 109.5 . .
C5 C6 H6B 109.5 . .
H6A C6 H6B 109.5 . .
C5 C6 H6C 109.5 . .
H6A C6 H6C 109.5 . .
H6B C6 H6C 109.5 . .

loop_
_geom_bond_atom_site_label_1
_geom_bond_atom_site_label_2
_geom_bond_distance
_geom_bond_site_symmetry_2
Sn C3 2.136(3) .
Sn C3 2.136(3) 2_575
Sn O1 2.201(2) .
Sn O1 2.201(2) 2_575
Sn O3 2.204(2) 1_455
Sn O3 2.204(2) 2_675
P O3 1.499(2) .
P O1 1.500(2) .
P O2 1.589(2) .
P C1 1.779(3) .
O2 C2 1.441(4) .
O3 Sn 2.204(2) 1_655
C1 H1A 0.9800 .
C1 H1B 0.9800 .
C1 H1C 0.9800 .
C2 H2A 0.9800 .
C2 H2B 0.9800 .
C2 H2C 0.9800 .
C3 C4 1.519(4) .
C3 H3A 0.9900 .
C3 H3B 0.9900 .
C4 C5 1.526(4) .
C4 H4A 0.9900 .
C4 H4B 0.9900 .
C5 C6 1.515(5) .
C5 H5A 0.9900 .
C5 H5B 0.9900 .
C6 H6A 0.9800 .
C6 H6B 0.9800 .
C6 H6C 0.9800 .

loop_
_geom_torsion_atom_site_label_1
_geom_torsion_atom_site_label_2
_geom_torsion_atom_site_label_3
_geom_torsion_atom_site_label_4
_geom_torsion
_geom_torsion_site_symmetry_4
O3 P O1 Sn -33.9(2) .
O2 P O1 Sn 85.6(2) .
C1 P O1 Sn -159.3(2) .
O3 P O2 C2 161.5(3) .
O1 P O2 C2 34.4(3) .
C1 P O2 C2 -81.7(3) .
O1 P O3 Sn -77.7(3) 1_655
O2 P O3 Sn 159.7(2) 1_655
C1 P O3 Sn 46.2(3) 1_655
Sn C3 C4 C5 174.1(2) .
C3 C4 C5 C6 71.9(4) .
